data_4132668
loop_
_publ_author_name
'Pranckevicius, Conor'
'Jimen\'ez-Halla, J Oscar C'
'Kirsch, Marius'
'Krummenacher, Ivo'
'Braunschweig, Holger'

_publ_section_title
;
 Complexation and Release of N-Heterocyclic Carbene-Aminoborylene Ligands
 from Group VI and VIII Metals.
;
_journal_issue 33
_journal_name_full 'Journal of the American Chemical Society'
_journal_page_first 10524
_journal_page_last 10529
_journal_paper_doi 10.1021/jacs.8b05398
_journal_volume 140
_journal_year 2018
_chemical_formula_moiety 'C24 H41 B N2'
_chemical_formula_sum 'C24 H41 B N2'
_chemical_formula_weight 368.40
_space_group_crystal_system monoclinic
_space_group_IT_number 14
_space_group_name_Hall '-P 2ybc'
_space_group_name_H-M_alt 'P 1 21/c 1'
_atom_sites_solution_hydrogens geom
_audit_creation_method SHELXL-2014/7
_cell_angle_alpha 90
_cell_angle_beta 98.972(2)
_cell_angle_gamma 90
_cell_formula_units_Z 4
_cell_length_a 8.5109(7)
_cell_length_b 17.7724(14)
_cell_length_c 14.7430(12)
_cell_measurement_reflns_used 9945
_cell_measurement_temperature 100(2)
_cell_measurement_theta_max 27.61
_cell_measurement_theta_min 2.29
_cell_volume 2202.7(3)
_computing_cell_refinement 'Saint+ ver. 7.68A (Bruker AXS)'
_computing_data_collection 'APEX2 ver. 2014.9 (Bruker AXS)'
_computing_data_reduction 'Saint+ ver. 7.68A (Bruker AXS)'
_computing_molecular_graphics 'Mercury 2017'
_computing_publication_material 'SHELXL-2014/6 (Sheldrick, 2014)'
_computing_structure_refinement 'SHELXL-2014/7 (Sheldrick, 2014)'
_computing_structure_solution 'SHELXL-2014/6 (Sheldrick, 2014)'
_diffrn_ambient_temperature 100(2)
_diffrn_measured_fraction_theta_full 1.000
_diffrn_measured_fraction_theta_max 0.997
_diffrn_measurement_device_type 'Bruker APEX-II CCD'
_diffrn_measurement_method '\f and \w scans'
_diffrn_radiation_type MoK\a
_diffrn_radiation_wavelength 0.71073
_diffrn_reflns_av_R_equivalents 0.0405
_diffrn_reflns_av_unetI/netI 0.0219
_diffrn_reflns_Laue_measured_fraction_full 1.000
_diffrn_reflns_Laue_measured_fraction_max 0.997
_diffrn_reflns_limit_h_max 11
_diffrn_reflns_limit_h_min -11
_diffrn_reflns_limit_k_max 23
_diffrn_reflns_limit_k_min -22
_diffrn_reflns_limit_l_max 19
_diffrn_reflns_limit_l_min -19
_diffrn_reflns_number 42974
_diffrn_reflns_point_group_measured_fraction_full 1.000
_diffrn_reflns_point_group_measured_fraction_max 0.997
_diffrn_reflns_theta_full 25.242
_diffrn_reflns_theta_max 27.672
_diffrn_reflns_theta_min 2.292
_diffrn_source 'sealed tube'
_exptl_absorpt_coefficient_mu 0.063
_exptl_absorpt_correction_T_max 0.7456
_exptl_absorpt_correction_T_min 0.6932
_exptl_absorpt_correction_type multi-scan
_exptl_absorpt_process_details sadabs
_exptl_crystal_colour colorless
_exptl_crystal_density_diffrn 1.111
_exptl_crystal_description block
_exptl_crystal_F_000 816
_exptl_crystal_size_max 0.32
_exptl_crystal_size_mid 0.28
_exptl_crystal_size_min 0.09
_refine_diff_density_max 0.451
_refine_diff_density_min -0.242
_refine_diff_density_rms 0.047
_refine_ls_extinction_method none
_refine_ls_goodness_of_fit_ref 1.037
_refine_ls_hydrogen_treatment constr
_refine_ls_matrix_type full
_refine_ls_number_parameters 254
_refine_ls_number_reflns 5126
_refine_ls_number_restraints 0
_refine_ls_restrained_S_all 1.037
_refine_ls_R_factor_all 0.0523
_refine_ls_R_factor_gt 0.0420
_refine_ls_shift/su_max 0.000
_refine_ls_shift/su_mean 0.000
_refine_ls_structure_factor_coef Fsqd
_refine_ls_weighting_details 'w=1/[\s^2^(Fo^2^)+(0.0544P)^2^+1.0519P] where P=(Fo^2^+2Fc^2^)/3'
_refine_ls_weighting_scheme calc
_refine_ls_wR_factor_gt 0.1039
_refine_ls_wR_factor_ref 0.1126
_reflns_Friedel_coverage 0.000
_reflns_number_gt 4337
_reflns_number_total 5126
_reflns_threshold_expression 'I > 2\s(I)'
_cod_data_source_file ja8b05398_si_002.cif
_cod_data_source_block copr042_0ma
_cod_original_sg_symbol_H-M 'P 21/c'
_cod_database_code 4132668
_shelx_shelxl_version_number 2014/7
_shelx_space_group_comment
;
The symmetry employed for this shelxl refinement is uniquely defined
by the following loop, which should always be used as a source of
symmetry information in preference to the above space-group names.
They are only intended as comments.
;

loop_
_space_group_symop_operation_xyz
'x, y, z'
'-x, y+1/2, -z+1/2'
'-x, -y, -z'
'x, -y-1/2, z-1/2'

loop_
_atom_site_label
_atom_site_type_symbol
_atom_site_fract_x
_atom_site_fract_y
_atom_site_fract_z
_atom_site_U_iso_or_equiv
_atom_site_adp_type
_atom_site_occupancy
_atom_site_site_symmetry_order
_atom_site_calc_flag
_atom_site_refinement_flags_posn
_atom_site_refinement_flags_adp
N1 N 0.44562(11) 0.16498(5) 0.65345(6) 0.0122(2) Uani 1 1 d . .
N2 N 0.66320(11) 0.35401(5) 0.66908(6) 0.01021(19) Uani 1 1 d . .
C1 C 0.58331(16) 0.04556(7) 0.63020(9) 0.0210(3) Uani 1 1 d . .
H4 H 0.5210 0.0406 0.5704 0.031 Uiso 1 1 calc R U
H3 H 0.6070 -0.0035 0.6561 0.031 Uiso 1 1 calc R U
H1 H 0.6807 0.0713 0.6252 0.031 Uiso 1 1 calc R U
C2 C 0.49011(14) 0.09036(6) 0.69199(8) 0.0147(2) Uani 1 1 d . .
H41 H 0.3947 0.0628 0.6997 0.018 Uiso 1 1 calc R U
H5 H 0.5542 0.0962 0.7520 0.018 Uiso 1 1 calc R U
B1 B 0.55065(15) 0.22589(7) 0.66423(8) 0.0110(2) Uani 1 1 d . .
C4 C 0.71491(13) 0.23032(6) 0.72906(7) 0.0112(2) Uani 1 1 d . .
C5 C 0.75349(13) 0.30771(6) 0.73637(7) 0.0108(2) Uani 1 1 d . .
C6 C 0.86556(13) 0.33523(6) 0.80936(7) 0.0117(2) Uani 1 1 d . .
C7 C 0.87142(13) 0.41764(6) 0.83784(8) 0.0131(2) Uani 1 1 d . .
H16 H 0.7985 0.4455 0.7917 0.016 Uiso 1 1 calc R U
C8 C 1.03645(14) 0.45325(7) 0.84329(9) 0.0184(2) Uani 1 1 d . .
H15 H 1.1100 0.4277 0.8891 0.028 Uiso 1 1 calc R U
H14 H 1.0311 0.5054 0.8594 0.028 Uiso 1 1 calc R U
H2 H 1.0718 0.4490 0.7848 0.028 Uiso 1 1 calc R U
C9 C 0.51967(13) 0.31034(6) 0.62284(7) 0.0101(2) Uani 1 1 d . .
C10 C 0.52837(13) 0.31535(6) 0.51689(7) 0.0116(2) Uani 1 1 d . .
C11 C 0.60963(14) 0.24506(7) 0.48448(8) 0.0151(2) Uani 1 1 d . .
H8 H 0.5391 0.2028 0.4829 0.023 Uiso 1 1 calc R U
H6 H 0.7056 0.2348 0.5262 0.023 Uiso 1 1 calc R U
H7 H 0.6349 0.2538 0.4241 0.023 Uiso 1 1 calc R U
C12 C 0.63091(13) 0.38566(6) 0.51060(7) 0.0132(2) Uani 1 1 d . .
H25 H 0.5638 0.4300 0.5017 0.016 Uiso 1 1 calc R U
H9 H 0.6879 0.3813 0.4588 0.016 Uiso 1 1 calc R U
C13 C 0.74958(13) 0.39304(6) 0.60024(7) 0.0124(2) Uani 1 1 d . .
C14 C 0.77851(15) 0.47719(7) 0.62005(8) 0.0173(2) Uani 1 1 d . .
H12 H 0.6828 0.4999 0.6342 0.026 Uiso 1 1 calc R U
H10 H 0.8086 0.5012 0.5670 0.026 Uiso 1 1 calc R U
H11 H 0.8621 0.4831 0.6713 0.026 Uiso 1 1 calc R U
C15 C 0.81364(13) 0.17944(6) 0.78361(8) 0.0134(2) Uani 1 1 d . .
H13 H 0.7941 0.1281 0.7775 0.016 Uiso 1 1 calc R U
C16 C 0.94060(13) 0.20514(7) 0.84691(8) 0.0154(2) Uani 1 1 d . .
H21 H 1.0117 0.1712 0.8790 0.018 Uiso 1 1 calc R U
C17 C 0.96043(13) 0.28207(7) 0.86182(8) 0.0145(2) Uani 1 1 d . .
H20 H 1.0395 0.2986 0.9083 0.017 Uiso 1 1 calc R U
C18 C 0.81161(16) 0.42619(7) 0.93014(8) 0.0192(3) Uani 1 1 d . .
H17 H 0.7058 0.4062 0.9252 0.029 Uiso 1 1 calc R U
H19 H 0.8108 0.4785 0.9464 0.029 Uiso 1 1 calc R U
H18 H 0.8808 0.3992 0.9767 0.029 Uiso 1 1 calc R U
C19 C 0.91107(14) 0.35695(7) 0.59263(8) 0.0167(2) Uani 1 1 d . .
H22 H 0.9804 0.3615 0.6503 0.025 Uiso 1 1 calc R U
H24 H 0.9577 0.3821 0.5457 0.025 Uiso 1 1 calc R U
H23 H 0.8960 0.3047 0.5771 0.025 Uiso 1 1 calc R U
C20 C 0.37023(14) 0.32451(7) 0.45145(8) 0.0154(2) Uani 1 1 d . .
H28 H 0.3914 0.3369 0.3911 0.023 Uiso 1 1 calc R U
H27 H 0.3091 0.3641 0.4734 0.023 Uiso 1 1 calc R U
H26 H 0.3114 0.2783 0.4490 0.023 Uiso 1 1 calc R U
C21 C 0.37055(13) 0.34680(6) 0.65503(7) 0.0117(2) Uani 1 1 d . .
H35 H 0.2757 0.3225 0.6213 0.014 Uiso 1 1 calc R U
C22 C 0.37194(14) 0.33231(7) 0.75787(8) 0.0153(2) Uani 1 1 d . .
H30 H 0.4628 0.3565 0.7926 0.023 Uiso 1 1 calc R U
H29 H 0.3773 0.2791 0.7694 0.023 Uiso 1 1 calc R U
H31 H 0.2766 0.3523 0.7758 0.023 Uiso 1 1 calc R U
C23 C 0.35358(14) 0.43188(6) 0.63926(8) 0.0152(2) Uani 1 1 d . .
H33 H 0.2572 0.4491 0.6587 0.023 Uiso 1 1 calc R U
H32 H 0.3500 0.4426 0.5752 0.023 Uiso 1 1 calc R U
H34 H 0.4429 0.4572 0.6741 0.023 Uiso 1 1 calc R U
C24 C 0.28774(14) 0.16529(7) 0.59693(8) 0.0158(2) Uani 1 1 d . .
H39 H 0.2785 0.1217 0.5569 0.019 Uiso 1 1 calc R U
H40 H 0.2779 0.2098 0.5585 0.019 Uiso 1 1 calc R U
C25 C 0.15134(15) 0.16422(8) 0.65297(10) 0.0225(3) Uani 1 1 d . .
H36 H 0.1613 0.1208 0.6922 0.034 Uiso 1 1 calc R U
H38 H 0.0518 0.1622 0.6122 0.034 Uiso 1 1 calc R U
H37 H 0.1552 0.2090 0.6897 0.034 Uiso 1 1 calc R U

loop_
_atom_site_aniso_label
_atom_site_aniso_U_11
_atom_site_aniso_U_22
_atom_site_aniso_U_33
_atom_site_aniso_U_23
_atom_site_aniso_U_13
_atom_site_aniso_U_12
N1 0.0122(4) 0.0116(4) 0.0125(4) 0.0005(3) 0.0012(4) 0.0006(3)
N2 0.0093(4) 0.0120(4) 0.0090(4) 0.0009(3) 0.0001(3) -0.0013(3)
C1 0.0264(6) 0.0149(6) 0.0219(6) -0.0004(5) 0.0048(5) 0.0043(5)
C2 0.0167(5) 0.0120(5) 0.0154(5) 0.0021(4) 0.0028(4) -0.0007(4)
B1 0.0120(5) 0.0123(6) 0.0088(5) -0.0004(4) 0.0024(4) 0.0015(4)
C4 0.0115(5) 0.0132(5) 0.0093(5) -0.0004(4) 0.0032(4) 0.0006(4)
C5 0.0098(5) 0.0138(5) 0.0094(5) 0.0007(4) 0.0035(4) 0.0018(4)
C6 0.0109(5) 0.0140(5) 0.0107(5) -0.0005(4) 0.0028(4) -0.0003(4)
C7 0.0127(5) 0.0143(5) 0.0118(5) -0.0013(4) 0.0002(4) 0.0001(4)
C8 0.0151(6) 0.0187(6) 0.0207(6) -0.0030(5) 0.0008(5) -0.0024(4)
C9 0.0099(5) 0.0108(5) 0.0093(5) -0.0005(4) 0.0004(4) -0.0003(4)
C10 0.0123(5) 0.0133(5) 0.0090(5) 0.0004(4) 0.0005(4) -0.0002(4)
C11 0.0176(6) 0.0162(6) 0.0120(5) -0.0016(4) 0.0041(4) 0.0002(4)
C12 0.0146(5) 0.0139(5) 0.0108(5) 0.0015(4) 0.0013(4) -0.0011(4)
C13 0.0126(5) 0.0136(5) 0.0110(5) 0.0020(4) 0.0021(4) -0.0013(4)
C14 0.0217(6) 0.0148(6) 0.0144(5) 0.0028(4) -0.0003(5) -0.0053(4)
C15 0.0145(5) 0.0131(5) 0.0130(5) 0.0012(4) 0.0030(4) 0.0018(4)
C16 0.0128(5) 0.0195(6) 0.0133(5) 0.0039(4) 0.0006(4) 0.0050(4)
C17 0.0107(5) 0.0210(6) 0.0111(5) 0.0000(4) 0.0000(4) 0.0005(4)
C18 0.0242(6) 0.0189(6) 0.0151(6) -0.0035(5) 0.0049(5) 0.0005(5)
C19 0.0129(5) 0.0228(6) 0.0148(5) 0.0021(5) 0.0039(4) -0.0009(4)
C20 0.0163(5) 0.0172(6) 0.0116(5) 0.0009(4) -0.0014(4) -0.0002(4)
C21 0.0101(5) 0.0124(5) 0.0126(5) -0.0001(4) 0.0015(4) 0.0010(4)
C22 0.0165(5) 0.0166(5) 0.0140(5) 0.0001(4) 0.0060(4) 0.0029(4)
C23 0.0158(5) 0.0143(5) 0.0158(5) 0.0002(4) 0.0030(4) 0.0033(4)
C24 0.0144(5) 0.0151(5) 0.0167(5) -0.0005(4) -0.0016(4) -0.0022(4)
C25 0.0139(6) 0.0232(6) 0.0299(7) 0.0008(5) 0.0024(5) -0.0025(5)

loop_
_atom_type_symbol
_atom_type_description
_atom_type_scat_dispersion_real
_atom_type_scat_dispersion_imag
_atom_type_scat_source
C C 0.0033 0.0016 'International Tables Vol C Tables 4.2.6.8 and 6.1.1.4'
H H 0.0000 0.0000 'International Tables Vol C Tables 4.2.6.8 and 6.1.1.4'
N N 0.0061 0.0033 'International Tables Vol C Tables 4.2.6.8 and 6.1.1.4'
B B 0.0013 0.0007 'International Tables Vol C Tables 4.2.6.8 and 6.1.1.4'

loop_
_geom_angle_atom_site_label_1
_geom_angle_atom_site_label_2
_geom_angle_atom_site_label_3
_geom_angle
B1 N1 C24 125.10(10)
B1 N1 C2 122.26(9)
C24 N1 C2 112.41(9)
C5 N2 C13 117.94(9)
C5 N2 C9 109.14(8)
C13 N2 C9 112.03(8)
C2 C1 H4 109.5
C2 C1 H3 109.5
H4 C1 H3 109.5
C2 C1 H1 109.5
H4 C1 H1 109.5
H3 C1 H1 109.5
N1 C2 C1 111.57(9)
N1 C2 H41 109.3
C1 C2 H41 109.3
N1 C2 H5 109.3
C1 C2 H5 109.3
H41 C2 H5 108.0
N1 B1 C4 127.03(10)
N1 B1 C9 127.52(10)
C4 B1 C9 105.04(9)
C15 C4 C5 118.23(10)
C15 C4 B1 135.74(10)
C5 C4 B1 105.64(9)
C6 C5 C4 121.14(10)
C6 C5 N2 124.09(10)
C4 C5 N2 114.63(9)
C17 C6 C5 116.89(10)
C17 C6 C7 120.48(10)
C5 C6 C7 122.25(10)
C6 C7 C8 113.73(9)
C6 C7 C18 109.82(9)
C8 C7 C18 109.96(10)
C6 C7 H16 107.7
C8 C7 H16 107.7
C18 C7 H16 107.7
C7 C8 H15 109.5
C7 C8 H14 109.5
H15 C8 H14 109.5
C7 C8 H2 109.5
H15 C8 H2 109.5
H14 C8 H2 109.5
N2 C9 C21 106.66(8)
N2 C9 C10 104.91(8)
C21 C9 C10 116.28(9)
N2 C9 B1 103.39(8)
C21 C9 B1 111.13(9)
C10 C9 B1 113.18(9)
C12 C10 C20 109.04(9)
C12 C10 C11 110.77(9)
C20 C10 C11 106.43(9)
C12 C10 C9 102.74(8)
C20 C10 C9 117.10(9)
C11 C10 C9 110.75(9)
C10 C11 H8 109.5
C10 C11 H6 109.5
H8 C11 H6 109.5
C10 C11 H7 109.5
H8 C11 H7 109.5
H6 C11 H7 109.5
C10 C12 C13 108.71(9)
C10 C12 H25 109.9
C13 C12 H25 109.9
C10 C12 H9 109.9
C13 C12 H9 109.9
H25 C12 H9 108.3
N2 C13 C14 113.54(9)
N2 C13 C19 113.06(9)
C14 C13 C19 107.55(9)
N2 C13 C12 102.40(8)
C14 C13 C12 108.10(9)
C19 C13 C12 112.12(9)
C13 C14 H12 109.5
C13 C14 H10 109.5
H12 C14 H10 109.5
C13 C14 H11 109.5
H12 C14 H11 109.5
H10 C14 H11 109.5
C16 C15 C4 120.50(11)
C16 C15 H13 119.8
C4 C15 H13 119.8
C15 C16 C17 119.44(10)
C15 C16 H21 120.3
C17 C16 H21 120.3
C16 C17 C6 122.16(10)
C16 C17 H20 118.9
C6 C17 H20 118.9
C7 C18 H17 109.5
C7 C18 H19 109.5
H17 C18 H19 109.5
C7 C18 H18 109.5
H17 C18 H18 109.5
H19 C18 H18 109.5
C13 C19 H22 109.5
C13 C19 H24 109.5
H22 C19 H24 109.5
C13 C19 H23 109.5
H22 C19 H23 109.5
H24 C19 H23 109.5
C10 C20 H28 109.5
C10 C20 H27 109.5
H28 C20 H27 109.5
C10 C20 H26 109.5
H28 C20 H26 109.5
H27 C20 H26 109.5
C23 C21 C22 107.51(9)
C23 C21 C9 115.12(9)
C22 C21 C9 110.40(9)
C23 C21 H35 107.9
C22 C21 H35 107.9
C9 C21 H35 107.9
C21 C22 H30 109.5
C21 C22 H29 109.5
H30 C22 H29 109.5
C21 C22 H31 109.5
H30 C22 H31 109.5
H29 C22 H31 109.5
C21 C23 H33 109.5
C21 C23 H32 109.5
H33 C23 H32 109.5
C21 C23 H34 109.5
H33 C23 H34 109.5
H32 C23 H34 109.5
N1 C24 C25 113.53(10)
N1 C24 H39 108.9
C25 C24 H39 108.9
N1 C24 H40 108.9
C25 C24 H40 108.9
H39 C24 H40 107.7
C24 C25 H36 109.5
C24 C25 H38 109.5
H36 C25 H38 109.5
C24 C25 H37 109.5
H36 C25 H37 109.5
H38 C25 H37 109.5

loop_
_geom_bond_atom_site_label_1
_geom_bond_atom_site_label_2
_geom_bond_distance
N1 B1 1.3971(15)
N1 C24 1.4665(14)
N1 C2 1.4690(14)
N2 C5 1.4192(14)
N2 C13 1.5114(14)
N2 C9 1.5165(13)
C1 C2 1.5225(16)
C1 H4 0.9600
C1 H3 0.9600
C1 H1 0.9600
C2 H41 0.9700
C2 H5 0.9700
B1 C4 1.5676(16)
B1 C9 1.6262(16)
C4 C15 1.3999(15)
C4 C5 1.4143(15)
C5 C6 1.4095(15)
C6 C17 1.3957(16)
C6 C7 1.5223(15)
C7 C8 1.5312(16)
C7 C18 1.5330(16)
C7 H16 0.9800
C8 H15 0.9600
C8 H14 0.9600
C8 H2 0.9600
C9 C21 1.5632(15)
C9 C10 1.5778(15)
C10 C12 1.5352(15)
C10 C20 1.5375(15)
C10 C11 1.5396(15)
C11 H8 0.9600
C11 H6 0.9600
C11 H7 0.9600
C12 C13 1.5386(15)
C12 H25 0.9700
C12 H9 0.9700
C13 C14 1.5363(16)
C13 C19 1.5366(16)
C14 H12 0.9600
C14 H10 0.9600
C14 H11 0.9600
C15 C16 1.3902(16)
C15 H13 0.9300
C16 C17 1.3910(17)
C16 H21 0.9300
C17 H20 0.9300
C18 H17 0.9600
C18 H19 0.9600
C18 H18 0.9600
C19 H22 0.9600
C19 H24 0.9600
C19 H23 0.9600
C20 H28 0.9600
C20 H27 0.9600
C20 H26 0.9600
C21 C23 1.5332(15)
C21 C22 1.5361(15)
C21 H35 0.9800
C22 H30 0.9600
C22 H29 0.9600
C22 H31 0.9600
C23 H33 0.9600
C23 H32 0.9600
C23 H34 0.9600
C24 C25 1.5264(17)
C24 H39 0.9700
C24 H40 0.9700
C25 H36 0.9600
C25 H38 0.9600
C25 H37 0.9600

loop_
_geom_torsion_atom_site_label_1
_geom_torsion_atom_site_label_2
_geom_torsion_atom_site_label_3
_geom_torsion_atom_site_label_4
_geom_torsion
B1 N1 C2 C1 -82.20(13)
C24 N1 C2 C1 92.57(12)
C24 N1 B1 C4 175.28(10)
C2 N1 B1 C4 -10.63(17)
C24 N1 B1 C9 3.79(18)
C2 N1 B1 C9 177.88(10)
N1 B1 C4 C15 9.0(2)
C9 B1 C4 C15 -178.00(12)
N1 B1 C4 C5 -163.38(11)
C9 B1 C4 C5 9.64(11)
C15 C4 C5 C6 -13.56(16)
B1 C4 C5 C6 160.39(10)
C15 C4 C5 N2 170.56(9)
B1 C4 C5 N2 -15.48(12)
C13 N2 C5 C6 69.90(13)
C9 N2 C5 C6 -160.79(10)
C13 N2 C5 C4 -114.36(11)
C9 N2 C5 C4 14.94(12)
C4 C5 C6 C17 13.40(15)
N2 C5 C6 C17 -171.13(10)
C4 C5 C6 C7 -159.50(10)
N2 C5 C6 C7 15.97(16)
C17 C6 C7 C8 59.53(14)
C5 C6 C7 C8 -127.83(11)
C17 C6 C7 C18 -64.16(13)
C5 C6 C7 C18 108.48(12)
C5 N2 C9 C21 110.09(9)
C13 N2 C9 C21 -117.42(9)
C5 N2 C9 C10 -125.99(9)
C13 N2 C9 C10 6.49(11)
C5 N2 C9 B1 -7.17(10)
C13 N2 C9 B1 125.31(9)
N1 B1 C9 N2 171.42(11)
C4 B1 C9 N2 -1.55(10)
N1 B1 C9 C21 57.34(14)
C4 B1 C9 C21 -115.63(9)
N1 B1 C9 C10 -75.65(14)
C4 B1 C9 C10 111.38(10)
N2 C9 C10 C12 -22.33(10)
C21 C9 C10 C12 95.21(10)
B1 C9 C10 C12 -134.34(9)
N2 C9 C10 C20 -141.76(9)
C21 C9 C10 C20 -24.22(14)
B1 C9 C10 C20 106.23(11)
N2 C9 C10 C11 95.99(10)
C21 C9 C10 C11 -146.47(9)
B1 C9 C10 C11 -16.01(12)
C20 C10 C12 C13 156.08(9)
C11 C10 C12 C13 -87.12(11)
C9 C10 C12 C13 31.18(11)
C5 N2 C13 C14 -103.65(11)
C9 N2 C13 C14 128.40(10)
C5 N2 C13 C19 19.23(13)
C9 N2 C13 C19 -108.71(10)
C5 N2 C13 C12 140.07(9)
C9 N2 C13 C12 12.12(11)
C10 C12 C13 N2 -27.09(11)
C10 C12 C13 C14 -147.23(9)
C10 C12 C13 C19 94.39(11)
C5 C4 C15 C16 3.64(16)
B1 C4 C15 C16 -168.01(12)
C4 C15 C16 C17 5.88(17)
C15 C16 C17 C6 -5.97(17)
C5 C6 C17 C16 -3.55(16)
C7 C6 C17 C16 169.48(10)
N2 C9 C21 C23 54.14(11)
C10 C9 C21 C23 -62.43(12)
B1 C9 C21 C23 166.16(9)
N2 C9 C21 C22 -67.79(11)
C10 C9 C21 C22 175.64(9)
B1 C9 C21 C22 44.23(12)
B1 N1 C24 C25 -109.12(13)
C2 N1 C24 C25 76.28(12)
